data_4347673
loop_
_publ_author_name
'Holler, Stefan'
'T\"uchler, Michael'
'Belaj, Ferdinand'
'Veiros, Luis F.'
'Kirchner, Karl'
'M\"osch-Zanetti, Nadia C'

_publ_section_title
;
 Thiopyridazine-Based Copper Boratrane Complexes Demonstrating the Z-type
 Nature of the Ligand.
;
_journal_issue 10
_journal_name_full 'Inorganic chemistry'
_journal_page_first 4980
_journal_page_last 4991
_journal_paper_doi 10.1021/acs.inorgchem.6b00464
_journal_volume 55
_journal_year 2016
_chemical_compound_source 'synthetical product'
_chemical_formula_moiety 'C60 H93 B2 K2 N15 O2 S6, C2 H3 N'
_chemical_formula_sum 'C62 H96 B2 K2 N16 O2 S6'
_chemical_formula_weight 1389.72
_chemical_name_common
; catena-{tri-acetonitrile-di(mu2-aqua)-bis[mu2-hydrido-2,2',2''-boranetri-
yltris(6-tert-butylpyridazine-3(2H)-thione)]-di-potassium} acetonitrile
solvate (1:1)
;
_chemical_name_systematic
; catena-{tri-acetonitrile-di(mu2-aqua)-bis[mu2-hydrido-2,2',2''-boranetri-
yltris(6-tert-butylpyridazine-3(2H)-thione)]-di-potassium} acetonitrile
solvate (1:1)
;
_space_group_crystal_system triclinic
_space_group_IT_number 2
_space_group_name_Hall '-P 1'
_space_group_name_H-M_alt 'P -1'
_atom_sites_solution_hydrogens mixed
_atom_sites_solution_primary direct
_atom_sites_solution_secondary difmap
_audit_creation_method 'manual edited SHELXL-2014/6.cif file'
_cell_angle_alpha 73.3783(16)
_cell_angle_beta 79.7478(14)
_cell_angle_gamma 74.8793(17)
_cell_formula_units_Z 2
_cell_length_a 10.1685(5)
_cell_length_b 19.1118(11)
_cell_length_c 21.4271(11)
_cell_measurement_reflns_used 9722
_cell_measurement_temperature 100(2)
_cell_measurement_theta_max 30.63
_cell_measurement_theta_min 2.55
_cell_volume 3827.8(4)
_computing_cell_refinement 'Bruker SAINT'
_computing_data_collection 'Bruker APEX2'
_computing_data_reduction 'Bruker SAINT'
_computing_molecular_graphics 'modified ORTEP (Johnson, 1965)'
_computing_publication_material 'SHELXL-2014/6 (Sheldrick, 2014)'
_computing_structure_refinement 'SHELXL-2014/6 (Sheldrick, 2014)'
_computing_structure_solution 'SHELXS-97 (Sheldrick, 2008)'
_diffrn_ambient_temperature 100(2)
_diffrn_measured_fraction_theta_full 0.999
_diffrn_measured_fraction_theta_max 0.999
_diffrn_measurement_device_type 'Bruker APEX-II CCD'
_diffrn_measurement_method '\f and \w scans'
_diffrn_radiation_monochromator 'multilayer monochromator'
_diffrn_radiation_source 'Incoatec microfocus sealed tube'
_diffrn_radiation_type MoK\a
_diffrn_radiation_wavelength 0.71073
_diffrn_reflns_av_R_equivalents 0.0537
_diffrn_reflns_av_unetI/netI 0.0464
_diffrn_reflns_Laue_measured_fraction_full 0.999
_diffrn_reflns_Laue_measured_fraction_max 0.999
_diffrn_reflns_limit_h_max 12
_diffrn_reflns_limit_h_min -12
_diffrn_reflns_limit_k_max 23
_diffrn_reflns_limit_k_min -23
_diffrn_reflns_limit_l_max 26
_diffrn_reflns_limit_l_min -26
_diffrn_reflns_number 68243
_diffrn_reflns_point_group_measured_fraction_full 0.999
_diffrn_reflns_point_group_measured_fraction_max 0.999
_diffrn_reflns_theta_full 26.00
_diffrn_reflns_theta_max 26.00
_diffrn_reflns_theta_min 2.41
_exptl_absorpt_coefficient_mu 0.337
_exptl_absorpt_correction_T_max 1.000
_exptl_absorpt_correction_T_min 0.822
_exptl_absorpt_correction_type multi-scan
_exptl_absorpt_process_details 'Bruker (2001). SADABS. Bruker AXS Inc., Madison, Wisconsin, USA.'
_exptl_crystal_colour yellow
_exptl_crystal_density_diffrn 1.206
_exptl_crystal_description board
_exptl_crystal_F_000 1480
_exptl_crystal_size_max 0.360
_exptl_crystal_size_mid 0.280
_exptl_crystal_size_min 0.050
_refine_diff_density_max 0.712
_refine_diff_density_min -0.323
_refine_diff_density_rms 0.056
_refine_ls_extinction_method none
_refine_ls_goodness_of_fit_ref 1.032
_refine_ls_hydrogen_treatment mixed
_refine_ls_matrix_type full
_refine_ls_number_parameters 893
_refine_ls_number_reflns 15041
_refine_ls_number_restraints 4
_refine_ls_restrained_S_all 1.032
_refine_ls_R_factor_all 0.0570
_refine_ls_R_factor_gt 0.0389
_refine_ls_shift/su_max 0.002
_refine_ls_shift/su_mean 0.000
_refine_ls_structure_factor_coef Fsqd
_refine_ls_weighting_details 'w=1/[\s^2^(Fo^2^)+(0.0440P)^2^+1.5864P] where P=(Fo^2^+2Fc^2^)/3'
_refine_ls_weighting_scheme calc
_refine_ls_wR_factor_gt 0.0909
_refine_ls_wR_factor_ref 0.0985
_reflns_Friedel_coverage 0.000
_reflns_number_gt 11791
_reflns_number_total 15041
_reflns_threshold_expression 'I > 2\s(I)'
_cod_data_source_file ic6b00464_si_002.cif
_cod_data_source_block SHA7_KTn
_cod_database_code 4347673
_shelx_space_group_comment
;
The symmetry employed for this shelxl refinement is uniquely defined
by the following loop, which should always be used as a source of
symmetry information in preference to the above space-group names.
They are only intended as comments.
;
_shelx_estimated_absorpt_t_min 0.888
_shelx_estimated_absorpt_t_max 0.983
_shelxl_version_number 2014/6

loop_
_space_group_symop_operation_xyz
'x, y, z'
'-x, -y, -z'

loop_
_atom_site_label
_atom_site_type_symbol
_atom_site_fract_x
_atom_site_fract_y
_atom_site_fract_z
_atom_site_U_iso_or_equiv
_atom_site_adp_type
_atom_site_occupancy
_atom_site_site_symmetry_order
_atom_site_calc_flag
_atom_site_refinement_flags_posn
_atom_site_refinement_flags_adp
K1 K 0.49147(5) 0.80625(3) 0.71222(2) 0.02411(11) Uani 1 1 d . .
K2 K -0.07177(4) 0.81042(2) 0.68509(2) 0.01705(10) Uani 1 1 d . .
O1 O 0.68122(14) 0.90100(8) 0.70513(6) 0.0262(3) Uani 1 1 d D .
H11 H 0.6452(11) 0.9046(6) 0.74287(16) 0.048(6) Uiso 1 1 d D U
H12 H 0.6428(9) 0.9428(2) 0.6828(4) 0.048(6) Uiso 1 1 d D U
O2 O 0.76662(16) 0.71425(8) 0.69330(7) 0.0299(4) Uani 1 1 d D .
H21 H 0.7416(10) 0.6870(4) 0.7295(2) 0.055(6) Uiso 1 1 d D U
H22 H 0.7556(8) 0.6963(3) 0.66356(16) 0.055(6) Uiso 1 1 d D U
N1 N 0.5162(2) 0.85067(13) 0.57455(10) 0.0440(6) Uani 1 1 d . .
C1 C 0.4828(2) 0.81395(14) 0.54963(11) 0.0314(5) Uani 1 1 d . .
C2 C 0.4434(3) 0.76694(15) 0.51749(12) 0.0410(6) Uani 1 1 d . .
H27 H 0.4716 0.7818 0.4703 0.061(5) Uiso 1 1 calc R U
H28 H 0.3437 0.7726 0.5252 0.061(5) Uiso 1 1 calc R U
H29 H 0.4882 0.7145 0.5352 0.061(5) Uiso 1 1 calc R U
N3 N -0.1513(2) 0.76365(11) 0.82072(9) 0.0321(5) Uani 1 1 d . .
C3 C -0.2077(2) 0.74727(12) 0.87160(10) 0.0229(5) Uani 1 1 d . .
C4 C -0.2779(2) 0.72610(13) 0.93751(10) 0.0269(5) Uani 1 1 d . .
H47 H -0.3066 0.6793 0.9433 0.049(5) Uiso 1 1 calc R U
H48 H -0.3587 0.7658 0.9436 0.049(5) Uiso 1 1 calc R U
H49 H -0.2156 0.7190 0.9699 0.049(5) Uiso 1 1 calc R U
N5 N -0.1234(2) 0.86699(11) 0.55300(9) 0.0308(4) Uani 1 1 d . .
C5 C -0.2046(2) 0.91307(13) 0.52554(10) 0.0237(5) Uani 1 1 d . .
C6 C -0.3070(2) 0.97323(13) 0.48994(11) 0.0291(5) Uani 1 1 d . .
H67 H -0.3833 0.9900 0.5212 0.042(4) Uiso 1 1 calc R U
H68 H -0.3413 0.9546 0.4592 0.042(4) Uiso 1 1 calc R U
H69 H -0.2651 1.0153 0.4656 0.042(4) Uiso 1 1 calc R U
B1 B 0.3121(2) 0.99795(12) 0.73835(10) 0.0122(4) Uani 1 1 d . .
H1 H 0.389(2) 0.9548(11) 0.7177(9) 0.015 Uiso 1 1 d . U
S1 S 0.16123(5) 0.90509(3) 0.69041(2) 0.01743(11) Uani 1 1 d . .
N11 N 0.17732(15) 1.11398(8) 0.67597(7) 0.0121(3) Uani 1 1 d . .
N12 N 0.19818(15) 1.03823(8) 0.69137(7) 0.0104(3) Uani 1 1 d . .
C13 C 0.12868(18) 1.00022(10) 0.66863(8) 0.0124(4) Uani 1 1 d . .
C14 C 0.02824(19) 1.04478(11) 0.62494(9) 0.0145(4) Uani 1 1 d . .
C15 C 0.01176(19) 1.12061(11) 0.60819(9) 0.0136(4) Uani 1 1 d . .
H15 H -0.0520 1.1509 0.5784 0.011(5) Uiso 1 1 calc R .
C16 C 0.08878(18) 1.15452(10) 0.63477(8) 0.0119(4) Uani 1 1 d . .
C11 C -0.0539(2) 1.00770(11) 0.59821(10) 0.0215(5) Uani 1 1 d . .
H111 H -0.1078 1.0452 0.5651 0.031(4) Uiso 1 1 calc R U
H112 H -0.1157 0.9842 0.6339 0.031(4) Uiso 1 1 calc R U
H113 H 0.0080 0.9694 0.5782 0.031(4) Uiso 1 1 calc R U
C10 C 0.08125(19) 1.23863(10) 0.61536(9) 0.0148(4) Uani 1 1 d . .
C17 C 0.1501(2) 1.25998(12) 0.66288(11) 0.0258(5) Uani 1 1 d . .
H171 H 0.1047 1.2453 0.7074 0.030(4) Uiso 1 1 calc R U
H172 H 0.1427 1.3142 0.6502 0.030(4) Uiso 1 1 calc R U
H173 H 0.2470 1.2341 0.6615 0.030(4) Uiso 1 1 calc R U
C18 C 0.1577(2) 1.25761(12) 0.54619(10) 0.0259(5) Uani 1 1 d . .
H181 H 0.2536 1.2300 0.5468 0.030(4) Uiso 1 1 calc R U
H182 H 0.1539 1.3115 0.5319 0.030(4) Uiso 1 1 calc R U
H183 H 0.1144 1.2433 0.5158 0.030(4) Uiso 1 1 calc R U
C19 C -0.0682(2) 1.28249(12) 0.61513(10) 0.0224(5) Uani 1 1 d . .
H191 H -0.1122 1.2699 0.5839 0.028(3) Uiso 1 1 calc R U
H192 H -0.0710 1.3363 0.6022 0.028(3) Uiso 1 1 calc R U
H193 H -0.1169 1.2693 0.6591 0.028(3) Uiso 1 1 calc R U
S2 S 0.48494(5) 0.88320(3) 0.84548(2) 0.02331(12) Uani 1 1 d . .
N21 N 0.10297(15) 0.99010(9) 0.81417(7) 0.0133(3) Uani 1 1 d . .
N22 N 0.24052(15) 0.96349(8) 0.80738(7) 0.0108(3) Uani 1 1 d . .
C23 C 0.31183(19) 0.91393(10) 0.85570(9) 0.0143(4) Uani 1 1 d . .
C24 C 0.2336(2) 0.88835(11) 0.91757(9) 0.0161(4) Uani 1 1 d . .
C25 C 0.0958(2) 0.91459(11) 0.92334(9) 0.0173(4) Uani 1 1 d . .
H25 H 0.0423 0.8983 0.9635 0.021(6) Uiso 1 1 calc R .
C26 C 0.0310(2) 0.96631(11) 0.86961(9) 0.0157(4) Uani 1 1 d . .
C21 C 0.3058(2) 0.83308(12) 0.97277(10) 0.0252(5) Uani 1 1 d . .
H211 H 0.2387 0.8213 1.0109 0.032(4) Uiso 1 1 calc R U
H212 H 0.3729 0.8546 0.9842 0.032(4) Uiso 1 1 calc R U
H213 H 0.3528 0.7872 0.9592 0.032(4) Uiso 1 1 calc R U
C20 C -0.1236(2) 0.99625(12) 0.87324(10) 0.0215(4) Uani 1 1 d . .
C27 C -0.1643(2) 1.05015(17) 0.80917(12) 0.0474(8) Uani 1 1 d . .
H271 H -0.1180 1.0917 0.7988 0.059(5) Uiso 1 1 calc R U
H272 H -0.2638 1.0697 0.8131 0.059(5) Uiso 1 1 calc R U
H273 H -0.1375 1.0240 0.7741 0.059(5) Uiso 1 1 calc R U
C28 C -0.1926(2) 0.92993(15) 0.88995(13) 0.0406(6) Uani 1 1 d . .
H281 H -0.1640 0.9034 0.8552 0.060(5) Uiso 1 1 calc R U
H282 H -0.2924 0.9483 0.8938 0.060(5) Uiso 1 1 calc R U
H283 H -0.1655 0.8957 0.9316 0.060(5) Uiso 1 1 calc R U
C29 C -0.1679(2) 1.03751(15) 0.92834(12) 0.0385(6) Uani 1 1 d . .
H291 H -0.1398 1.0031 0.9698 0.064(5) Uiso 1 1 calc R U
H292 H -0.2678 1.0554 0.9327 0.064(5) Uiso 1 1 calc R U
H293 H -0.1243 1.0802 0.9176 0.064(5) Uiso 1 1 calc R U
S3 S 0.52196(5) 1.06636(3) 0.62847(2) 0.01700(11) Uani 1 1 d . .
N31 N 0.32300(16) 1.08440(9) 0.80132(7) 0.0134(3) Uani 1 1 d . .
N32 N 0.37913(15) 1.05941(8) 0.74704(7) 0.0110(3) Uani 1 1 d . .
C33 C 0.47558(18) 1.08850(10) 0.70202(9) 0.0126(4) Uani 1 1 d . .
C34 C 0.53455(19) 1.14102(10) 0.71858(9) 0.0141(4) Uani 1 1 d . .
C35 C 0.48013(19) 1.16382(11) 0.77380(9) 0.0155(4) Uani 1 1 d . .
H35 H 0.5166 1.1986 0.7856 0.021(6) Uiso 1 1 calc R .
C36 C 0.36935(19) 1.13606(10) 0.81395(9) 0.0144(4) Uani 1 1 d . .
C31 C 0.6527(2) 1.16891(12) 0.67508(10) 0.0216(5) Uani 1 1 d . .
H311 H 0.6858 1.1998 0.6956 0.032(4) Uiso 1 1 calc R U
H312 H 0.6226 1.1990 0.6326 0.032(4) Uiso 1 1 calc R U
H313 H 0.7268 1.1262 0.6686 0.032(4) Uiso 1 1 calc R U
C30 C 0.2991(2) 1.16338(12) 0.87459(10) 0.0218(5) Uani 1 1 d . .
C37 C 0.1675(2) 1.13576(14) 0.90128(11) 0.0306(5) Uani 1 1 d . .
H371 H 0.1057 1.1528 0.8670 0.036(4) Uiso 1 1 calc R U
H372 H 0.1229 1.1558 0.9390 0.036(4) Uiso 1 1 calc R U
H373 H 0.1893 1.0809 0.9150 0.036(4) Uiso 1 1 calc R U
C38 C 0.3990(3) 1.13557(18) 0.92639(12) 0.0477(7) Uani 1 1 d . .
H381 H 0.3561 1.1537 0.9653 0.047(4) Uiso 1 1 calc R U
H382 H 0.4823 1.1545 0.9087 0.047(4) Uiso 1 1 calc R U
H383 H 0.4225 1.0807 0.9385 0.047(4) Uiso 1 1 calc R U
C39 C 0.2609(3) 1.24973(14) 0.85597(13) 0.0419(7) Uani 1 1 d . .
H391 H 0.2043 1.2676 0.8196 0.062(5) Uiso 1 1 calc R U
H392 H 0.3447 1.2690 0.8426 0.062(5) Uiso 1 1 calc R U
H393 H 0.2095 1.2674 0.8939 0.062(5) Uiso 1 1 calc R U
B2 B 0.5010(2) 0.59655(12) 0.72357(10) 0.0153(5) Uani 1 1 d . .
H2 H 0.524(2) 0.6530(11) 0.7073(9) 0.018 Uiso 1 1 d . U
S4 S 0.24644(5) 0.71866(3) 0.67956(2) 0.01854(11) Uani 1 1 d . .
N41 N 0.45109(16) 0.51751(9) 0.66295(7) 0.0145(3) Uani 1 1 d . .
N42 N 0.40999(15) 0.58521(8) 0.67673(7) 0.0125(3) Uani 1 1 d . .
C43 C 0.29879(19) 0.63825(10) 0.65437(9) 0.0135(4) Uani 1 1 d . .
C44 C 0.23025(19) 0.62183(11) 0.60841(9) 0.0162(4) Uani 1 1 d . .
C45 C 0.27725(19) 0.55512(11) 0.59233(9) 0.0152(4) Uani 1 1 d . .
H45 H 0.2356 0.5443 0.5609 0.015(5) Uiso 1 1 calc R .
C46 C 0.38796(19) 0.50167(10) 0.62217(9) 0.0128(4) Uani 1 1 d . .
C41 C 0.1071(2) 0.67723(12) 0.58087(10) 0.0238(5) Uani 1 1 d . .
H411 H 0.0826 0.6618 0.5454 0.028(3) Uiso 1 1 calc R U
H412 H 0.1281 0.7269 0.5637 0.028(3) Uiso 1 1 calc R U
H413 H 0.0300 0.6792 0.6155 0.028(3) Uiso 1 1 calc R U
C40 C 0.4386(2) 0.42168(11) 0.61455(9) 0.0176(4) Uani 1 1 d . .
C47 C 0.3782(2) 0.40939(12) 0.55900(10) 0.0260(5) Uani 1 1 d . .
H471 H 0.2779 0.4211 0.5672 0.031(4) Uiso 1 1 calc R U
H472 H 0.4109 0.3570 0.5570 0.031(4) Uiso 1 1 calc R U
H473 H 0.4070 0.4422 0.5173 0.031(4) Uiso 1 1 calc R U
C48 C 0.5959(2) 0.40292(12) 0.60147(11) 0.0277(5) Uani 1 1 d . .
H481 H 0.6251 0.4381 0.5614 0.040(4) Uiso 1 1 calc R U
H482 H 0.6276 0.3517 0.5961 0.040(4) Uiso 1 1 calc R U
H483 H 0.6352 0.4069 0.6385 0.040(4) Uiso 1 1 calc R U
C49 C 0.3953(2) 0.36902(11) 0.67990(10) 0.0238(5) Uani 1 1 d . .
H491 H 0.4374 0.3751 0.7152 0.028(4) Uiso 1 1 calc R U
H492 H 0.4256 0.3170 0.6766 0.028(4) Uiso 1 1 calc R U
H493 H 0.2953 0.3814 0.6895 0.028(4) Uiso 1 1 calc R U
S5 S 0.60322(6) 0.63853(3) 0.83340(3) 0.02729(13) Uani 1 1 d . .
N51 N 0.31576(16) 0.55060(9) 0.80189(8) 0.0162(3) Uani 1 1 d . .
N52 N 0.42346(16) 0.58285(9) 0.79474(7) 0.0152(3) Uani 1 1 d . .
C53 C 0.4656(2) 0.59964(11) 0.84440(9) 0.0180(4) Uani 1 1 d . .
C54 C 0.3873(2) 0.58306(11) 0.90767(9) 0.0213(4) Uani 1 1 d . .
C55 C 0.2776(2) 0.55258(12) 0.91381(10) 0.0223(5) Uani 1 1 d . .
H55 H 0.2236 0.5423 0.9550 0.019(5) Uiso 1 1 calc R .
C56 C 0.2431(2) 0.53604(11) 0.85907(9) 0.0181(4) Uani 1 1 d . .
C51 C 0.4263(3) 0.60113(14) 0.96458(10) 0.0331(6) Uani 1 1 d . .
H511 H 0.3646 0.5853 1.0039 0.043(4) Uiso 1 1 calc R U
H512 H 0.4188 0.6552 0.9551 0.043(4) Uiso 1 1 calc R U
H513 H 0.5209 0.5746 0.9719 0.043(4) Uiso 1 1 calc R U
C50 C 0.1205(2) 0.50207(12) 0.86377(10) 0.0235(5) Uani 1 1 d . .
C57 C 0.1152(3) 0.48287(17) 0.80037(12) 0.0446(7) Uani 1 1 d . .
H571 H 0.0395 0.4580 0.8058 0.051(5) Uiso 1 1 calc R U
H572 H 0.2018 0.4493 0.7894 0.051(5) Uiso 1 1 calc R U
H573 H 0.1009 0.5289 0.7650 0.051(5) Uiso 1 1 calc R U
C58 C 0.1341(3) 0.42978(14) 0.91960(12) 0.0394(6) Uani 1 1 d . .
H581 H 0.1341 0.4418 0.9611 0.055(5) Uiso 1 1 calc R U
H582 H 0.2201 0.3947 0.9105 0.055(5) Uiso 1 1 calc R U
H583 H 0.0568 0.4068 0.9227 0.055(5) Uiso 1 1 calc R U
C59 C -0.0099(2) 0.55805(16) 0.87971(15) 0.0465(7) Uani 1 1 d . .
H591 H -0.0035 0.5714 0.9198 0.058(5) Uiso 1 1 calc R U
H592 H -0.0892 0.5355 0.8863 0.058(5) Uiso 1 1 calc R U
H593 H -0.0210 0.6032 0.8433 0.058(5) Uiso 1 1 calc R U
S6 S 0.72296(5) 0.61041(3) 0.60437(2) 0.02138(12) Uani 1 1 d . .
N61 N 0.63293(16) 0.47310(9) 0.77502(7) 0.0152(3) Uani 1 1 d . .
N62 N 0.63527(16) 0.53439(9) 0.72366(7) 0.0140(3) Uani 1 1 d . .
C63 C 0.73719(19) 0.53874(11) 0.67313(9) 0.0154(4) Uani 1 1 d . .
C64 C 0.8567(2) 0.47836(11) 0.67995(10) 0.0196(4) Uani 1 1 d . .
C65 C 0.8545(2) 0.41799(11) 0.73209(10) 0.0202(4) Uani 1 1 d . .
H65 H 0.9320 0.3772 0.7372 0.012(5) Uiso 1 1 calc R .
C66 C 0.7378(2) 0.41574(11) 0.77859(9) 0.0162(4) Uani 1 1 d . .
C61 C 0.9790(2) 0.48375(13) 0.62973(12) 0.0357(6) Uani 1 1 d . .
H611 H 1.0555 0.4419 0.6441 0.048(4) Uiso 1 1 calc R U
H612 H 1.0052 0.5311 0.6244 0.048(4) Uiso 1 1 calc R U
H613 H 0.9563 0.4818 0.5878 0.048(4) Uiso 1 1 calc R U
C60 C 0.7278(2) 0.34807(11) 0.83640(9) 0.0198(4) Uani 1 1 d . .
C67 C 0.5840(2) 0.35718(13) 0.87409(10) 0.0267(5) Uani 1 1 d . .
H671 H 0.5640 0.4016 0.8913 0.033(4) Uiso 1 1 calc R U
H672 H 0.5798 0.3127 0.9105 0.033(4) Uiso 1 1 calc R U
H673 H 0.5164 0.3630 0.8446 0.033(4) Uiso 1 1 calc R U
C68 C 0.7580(3) 0.27718(12) 0.81117(12) 0.0355(6) Uani 1 1 d . .
H681 H 0.6950 0.2841 0.7791 0.047(4) Uiso 1 1 calc R U
H682 H 0.7456 0.2342 0.8480 0.047(4) Uiso 1 1 calc R U
H683 H 0.8527 0.2680 0.7903 0.047(4) Uiso 1 1 calc R U
C69 C 0.8337(2) 0.34042(14) 0.88228(11) 0.0331(6) Uani 1 1 d . .
H691 H 0.9262 0.3310 0.8590 0.041(4) Uiso 1 1 calc R U
H692 H 0.8257 0.2985 0.9208 0.041(4) Uiso 1 1 calc R U
H693 H 0.8170 0.3868 0.8963 0.041(4) Uiso 1 1 calc R U
N7 N 0.0443(2) 0.72411(12) 0.96541(9) 0.0366(5) Uani 1 1 d . .
C7 C 0.1014(2) 0.73779(12) 0.91418(11) 0.0261(5) Uani 1 1 d . .
C8 C 0.1743(2) 0.75644(13) 0.84841(10) 0.0303(5) Uani 1 1 d . .
H87 H 0.1324 0.8075 0.8252 0.042(4) Uiso 1 1 calc R U
H88 H 0.1685 0.7211 0.8242 0.042(4) Uiso 1 1 calc R U
H89 H 0.2706 0.7532 0.8518 0.042(4) Uiso 1 1 calc R U

loop_
_atom_site_aniso_label
_atom_site_aniso_U_11
_atom_site_aniso_U_22
_atom_site_aniso_U_33
_atom_site_aniso_U_23
_atom_site_aniso_U_13
_atom_site_aniso_U_12
K1 0.0198(2) 0.0242(2) 0.0293(2) -0.00935(19) -0.00026(19) -0.00543(19)
K2 0.0129(2) 0.0193(2) 0.0194(2) -0.00556(17) -0.00136(16) -0.00391(17)
O1 0.0206(8) 0.0260(8) 0.0245(8) -0.0046(6) 0.0033(6) 0.0020(7)
O2 0.0339(9) 0.0324(9) 0.0298(9) -0.0119(7) 0.0028(7) -0.0185(8)
N1 0.0497(14) 0.0520(14) 0.0328(12) -0.0098(11) 0.0062(10) -0.0239(12)
C1 0.0316(13) 0.0348(14) 0.0235(12) -0.0019(10) 0.0043(10) -0.0110(11)
C2 0.0503(17) 0.0459(16) 0.0280(13) -0.0034(11) -0.0019(12) -0.0211(13)
N3 0.0334(11) 0.0375(12) 0.0251(11) -0.0054(9) -0.0067(9) -0.0080(9)
C3 0.0226(11) 0.0224(11) 0.0255(12) -0.0061(9) -0.0107(9) -0.0025(9)
C4 0.0263(12) 0.0338(13) 0.0204(11) -0.0048(9) -0.0055(9) -0.0065(10)
N5 0.0388(12) 0.0352(12) 0.0227(10) -0.0079(9) -0.0085(9) -0.0113(10)
C5 0.0289(12) 0.0338(13) 0.0161(10) -0.0138(9) 0.0022(9) -0.0150(11)
C6 0.0217(12) 0.0383(14) 0.0269(12) -0.0107(10) 0.0000(9) -0.0050(10)
B1 0.0120(11) 0.0137(11) 0.0115(10) -0.0030(8) -0.0007(8) -0.0045(9)
S1 0.0174(3) 0.0127(2) 0.0242(3) -0.00421(19) -0.0051(2) -0.0056(2)
N11 0.0121(8) 0.0121(8) 0.0121(7) -0.0029(6) 0.0018(6) -0.0050(6)
N12 0.0104(8) 0.0114(8) 0.0093(7) -0.0020(6) 0.0001(6) -0.0039(6)
C13 0.0104(9) 0.0169(10) 0.0112(9) -0.0050(7) 0.0025(7) -0.0061(8)
C14 0.0117(9) 0.0210(10) 0.0123(9) -0.0050(8) 0.0011(7) -0.0071(8)
C15 0.0100(9) 0.0192(10) 0.0113(9) -0.0022(7) -0.0026(7) -0.0035(8)
C16 0.0089(9) 0.0161(10) 0.0101(9) -0.0025(7) 0.0019(7) -0.0048(8)
C11 0.0224(11) 0.0205(11) 0.0259(11) -0.0056(9) -0.0099(9) -0.0078(9)
C10 0.0131(10) 0.0138(10) 0.0174(9) -0.0025(8) -0.0027(8) -0.0039(8)
C17 0.0285(12) 0.0156(11) 0.0373(12) -0.0054(9) -0.0143(10) -0.0062(9)
C18 0.0244(12) 0.0215(11) 0.0257(11) 0.0019(9) 0.0042(9) -0.0083(9)
C19 0.0172(11) 0.0189(11) 0.0308(12) -0.0060(9) -0.0038(9) -0.0029(9)
S2 0.0120(2) 0.0329(3) 0.0184(2) 0.0004(2) -0.0035(2) 0.0001(2)
N21 0.0102(8) 0.0142(8) 0.0156(8) -0.0041(6) -0.0010(6) -0.0029(6)
N22 0.0075(8) 0.0133(8) 0.0127(7) -0.0037(6) -0.0018(6) -0.0034(6)
C23 0.0156(10) 0.0143(10) 0.0141(9) -0.0031(7) -0.0033(8) -0.0048(8)
C24 0.0197(11) 0.0158(10) 0.0138(9) -0.0029(8) -0.0033(8) -0.0056(8)
C25 0.0201(11) 0.0200(10) 0.0124(9) -0.0021(8) 0.0017(8) -0.0099(9)
C26 0.0161(10) 0.0175(10) 0.0147(9) -0.0051(8) 0.0007(8) -0.0064(8)
C21 0.0266(12) 0.0278(12) 0.0162(10) 0.0030(9) -0.0061(9) -0.0043(10)
C20 0.0117(10) 0.0307(12) 0.0197(10) -0.0056(9) 0.0025(8) -0.0044(9)
C27 0.0172(12) 0.070(2) 0.0361(14) 0.0022(13) -0.0031(11) 0.0060(13)
C28 0.0219(13) 0.0535(17) 0.0520(16) -0.0155(13) -0.0017(11) -0.0175(12)
C29 0.0254(13) 0.0472(16) 0.0423(14) -0.0200(12) 0.0033(11) -0.0020(12)
S3 0.0177(3) 0.0217(3) 0.0122(2) -0.00547(19) 0.00343(19) -0.0075(2)
N31 0.0129(8) 0.0175(8) 0.0107(7) -0.0042(6) -0.0013(6) -0.0040(7)
N32 0.0085(8) 0.0142(8) 0.0106(7) -0.0023(6) -0.0008(6) -0.0040(6)
C33 0.0083(9) 0.0135(9) 0.0146(9) -0.0021(7) -0.0028(7) -0.0004(7)
C34 0.0095(9) 0.0153(10) 0.0160(9) 0.0008(7) -0.0051(7) -0.0028(8)
C35 0.0127(10) 0.0169(10) 0.0189(10) -0.0030(8) -0.0056(8) -0.0058(8)
C36 0.0148(10) 0.0155(10) 0.0136(9) -0.0035(7) -0.0036(7) -0.0034(8)
C31 0.0184(11) 0.0282(12) 0.0214(10) -0.0062(9) 0.0019(8) -0.0134(9)
C30 0.0236(11) 0.0279(12) 0.0196(10) -0.0130(9) 0.0035(8) -0.0120(9)
C37 0.0324(13) 0.0414(14) 0.0250(11) -0.0205(10) 0.0120(10) -0.0169(11)
C38 0.0419(16) 0.085(2) 0.0242(13) -0.0271(14) -0.0036(11) -0.0133(15)
C39 0.0475(16) 0.0328(14) 0.0496(16) -0.0253(12) 0.0195(13) -0.0164(12)
B2 0.0134(11) 0.0168(11) 0.0164(11) -0.0042(9) -0.0014(9) -0.0049(9)
S4 0.0149(3) 0.0169(3) 0.0257(3) -0.0103(2) -0.0045(2) 0.0002(2)
N41 0.0139(8) 0.0135(8) 0.0167(8) -0.0048(6) -0.0006(6) -0.0040(7)
N42 0.0118(8) 0.0129(8) 0.0137(8) -0.0046(6) 0.0000(6) -0.0041(7)
C43 0.0112(9) 0.0154(10) 0.0130(9) -0.0024(7) 0.0018(7) -0.0053(8)
C44 0.0128(10) 0.0200(10) 0.0147(9) -0.0021(8) -0.0002(7) -0.0054(8)
C45 0.0135(10) 0.0201(10) 0.0141(9) -0.0053(8) -0.0008(7) -0.0066(8)
C46 0.0106(9) 0.0145(9) 0.0137(9) -0.0050(7) 0.0023(7) -0.0044(8)
C41 0.0222(11) 0.0231(11) 0.0285(11) -0.0073(9) -0.0127(9) -0.0014(9)
C40 0.0166(10) 0.0166(10) 0.0216(10) -0.0081(8) -0.0020(8) -0.0035(8)
C47 0.0313(13) 0.0226(11) 0.0282(12) -0.0144(9) -0.0067(10) -0.0019(10)
C48 0.0197(11) 0.0213(11) 0.0427(13) -0.0145(10) 0.0008(10) -0.0011(9)
C49 0.0287(12) 0.0182(11) 0.0262(11) -0.0049(9) -0.0060(9) -0.0069(9)
S5 0.0276(3) 0.0392(3) 0.0237(3) -0.0108(2) -0.0042(2) -0.0181(3)
N51 0.0136(8) 0.0174(9) 0.0191(8) -0.0054(7) -0.0014(7) -0.0054(7)
N52 0.0134(8) 0.0158(8) 0.0178(8) -0.0054(7) -0.0025(7) -0.0040(7)
C53 0.0186(10) 0.0164(10) 0.0203(10) -0.0065(8) -0.0044(8) -0.0023(8)
C54 0.0252(12) 0.0212(11) 0.0181(10) -0.0080(8) -0.0029(9) -0.0027(9)
C55 0.0243(11) 0.0240(11) 0.0169(10) -0.0055(8) 0.0028(8) -0.0054(9)
C56 0.0202(11) 0.0159(10) 0.0175(10) -0.0041(8) -0.0001(8) -0.0042(8)
C51 0.0409(15) 0.0433(15) 0.0229(12) -0.0152(11) -0.0038(10) -0.0149(12)
C50 0.0217(11) 0.0291(12) 0.0218(10) -0.0075(9) 0.0042(9) -0.0124(10)
C57 0.0436(16) 0.074(2) 0.0334(14) -0.0187(13) 0.0048(12) -0.0436(15)
C58 0.0462(16) 0.0366(14) 0.0394(14) -0.0047(11) -0.0013(12) -0.0237(13)
C59 0.0212(13) 0.0498(17) 0.071(2) -0.0208(15) -0.0008(13) -0.0083(12)
S6 0.0220(3) 0.0225(3) 0.0171(2) -0.0003(2) 0.0011(2) -0.0081(2)
N61 0.0153(8) 0.0164(8) 0.0142(8) -0.0024(6) -0.0035(6) -0.0045(7)
N62 0.0139(8) 0.0157(8) 0.0131(8) -0.0027(6) -0.0029(6) -0.0047(7)
C63 0.0126(10) 0.0201(10) 0.0167(9) -0.0063(8) -0.0007(8) -0.0077(8)
C64 0.0131(10) 0.0207(11) 0.0275(11) -0.0094(9) 0.0023(8) -0.0073(8)
C65 0.0133(10) 0.0185(10) 0.0294(11) -0.0079(9) -0.0029(8) -0.0025(8)
C66 0.0157(10) 0.0183(10) 0.0172(10) -0.0044(8) -0.0067(8) -0.0053(8)
C61 0.0201(12) 0.0233(12) 0.0518(15) -0.0043(11) 0.0151(11) -0.0028(10)
C60 0.0224(11) 0.0174(10) 0.0186(10) -0.0013(8) -0.0057(8) -0.0038(9)
C67 0.0264(12) 0.0281(12) 0.0224(11) 0.0016(9) -0.0029(9) -0.0090(10)
C68 0.0503(16) 0.0196(12) 0.0337(13) -0.0040(10) 0.0036(11) -0.0112(11)
C69 0.0303(13) 0.0385(14) 0.0269(12) 0.0037(10) -0.0122(10) -0.0088(11)
N7 0.0344(12) 0.0515(14) 0.0256(11) -0.0010(9) -0.0095(9) -0.0181(10)
C7 0.0273(12) 0.0280(12) 0.0260(12) -0.0031(9) -0.0126(10) -0.0088(10)
C8 0.0361(14) 0.0308(13) 0.0241(11) -0.0067(10) -0.0040(10) -0.0074(11)

loop_
_atom_type_symbol
_atom_type_description
_atom_type_scat_dispersion_real
_atom_type_scat_dispersion_imag
_atom_type_scat_source
C C 0.0033 0.0016 'International Tables Vol C Tables 4.2.6.8 and 6.1.1.4'
H H 0.0000 0.0000 'International Tables Vol C Tables 4.2.6.8 and 6.1.1.4'
B B 0.0013 0.0007 'International Tables Vol C Tables 4.2.6.8 and 6.1.1.4'
K K 0.2009 0.2494 'International Tables Vol C Tables 4.2.6.8 and 6.1.1.4'
N N 0.0061 0.0033 'International Tables Vol C Tables 4.2.6.8 and 6.1.1.4'
O O 0.0106 0.0060 'International Tables Vol C Tables 4.2.6.8 and 6.1.1.4'
S S 0.1246 0.1234 'International Tables Vol C Tables 4.2.6.8 and 6.1.1.4'

loop_
_geom_angle_atom_site_label_1
_geom_angle_atom_site_label_2
_geom_angle_atom_site_label_3
_geom_angle
_geom_angle_site_symmetry_1
_geom_angle_site_symmetry_3
_geom_angle_publ_flag
N1 K1 O2 84.34(6) . . ?
N1 K1 O1 87.00(5) . . ?
O1 K1 O2 73.96(4) . . yes
N1 K1 S1 80.75(5) . . ?
O2 K1 S1 162.82(3) . . yes
O1 K1 S1 113.51(3) . . ?
N1 K1 S2 138.68(5) . . ?
O2 K1 S2 106.86(3) . . ?
O1 K1 S2 59.96(3) . . ?
S1 K1 S2 90.041(16) . . ?
N1 K1 S5 135.96(5) . . ?
O2 K1 S5 60.14(3) . . ?
O1 K1 S5 105.20(3) . . ?
S1 K1 S5 127.958(18) . . ?
S2 K1 S5 80.271(16) . . ?
N1 K1 S4 79.33(5) . . ?
O2 K1 S4 109.13(3) . . ?
O1 K1 S4 165.49(3) . . yes
S1 K1 S4 59.709(14) . . ?
S2 K1 S4 129.553(17) . . ?
S5 K1 S4 88.168(16) . . ?
N1 K1 H1 90.4(4) . . ?
O2 K1 H1 134.2(4) . . ?
O1 K1 H1 60.3(4) . . ?
S1 K1 H1 54.8(4) . . ?
S2 K1 H1 52.9(4) . . ?
S5 K1 H1 132.6(4) . . ?
S4 K1 H1 114.5(4) . . ?
N1 K1 H2 89.6(4) . . ?
O2 K1 H2 60.6(4) . . ?
O1 K1 H2 134.5(4) . . ?
S1 K1 H2 110.6(4) . . ?
S2 K1 H2 130.9(4) . . ?
S5 K1 H2 51.6(4) . . ?
S4 K1 H2 51.0(4) . . ?
H1 K1 H2 165.1(6) . . yes
O1 K2 O2 81.05(5) 1_455 1_455 ?
O1 K2 N5 82.54(5) 1_455 . ?
O2 K2 N5 86.11(5) 1_455 . ?
O1 K2 N3 75.36(5) 1_455 . ?
O2 K2 N3 76.38(5) 1_455 . ?
N5 K2 N3 153.56(6) . . yes
O1 K2 S4 168.09(4) 1_455 . yes
O2 K2 S4 108.48(4) 1_455 . ?
N5 K2 S4 104.81(5) . . ?
N3 K2 S4 99.51(4) . . ?
O1 K2 S1 105.83(4) 1_455 . ?
O2 K2 S1 170.53(4) 1_455 . yes
N5 K2 S1 101.08(4) . . ?
N3 K2 S1 98.80(4) . . ?
S4 K2 S1 63.908(15) . . ?
K2 O1 K1 102.65(5) 1_655 . yes
K2 O1 H11 121.8(6) 1_655 . ?
K1 O1 H11 86.7(11) . . ?
K2 O1 H12 131.7(7) 1_655 . ?
K1 O1 H12 102.8(7) . . ?
H11 O1 H12 100.0(9) . . ?
K2 O2 K1 102.32(5) 1_655 . yes
K2 O2 H21 121.4(7) 1_655 . ?
K1 O2 H21 83.0(7) . . ?
K2 O2 H22 127.8(4) 1_655 . ?
K1 O2 H22 99.4(6) . . ?
H21 O2 H22 107.9(7) . . ?
C1 N1 K1 115.75(17) . . ?
N1 C1 C2 178.8(3) . . ?
N1 C1 K1 47.02(14) . . ?
C2 C1 K1 133.44(15) . . ?
C1 C2 H27 109.5 . . ?
C1 C2 H28 109.5 . . ?
H27 C2 H28 109.5 . . ?
C1 C2 H29 109.5 . . ?
H27 C2 H29 109.5 . . ?
H28 C2 H29 109.5 . . ?
C3 N3 K2 166.76(17) . . ?
N3 C3 C4 179.0(2) . . ?
C3 C4 H47 109.5 . . ?
C3 C4 H48 109.5 . . ?
H47 C4 H48 109.5 . . ?
C3 C4 H49 109.5 . . ?
H47 C4 H49 109.5 . . ?
H48 C4 H49 109.5 . . ?
C5 N5 K2 135.04(17) . . ?
N5 C5 C6 178.9(2) . . ?
C5 C6 H67 109.5 . . ?
C5 C6 H68 109.5 . . ?
H67 C6 H68 109.5 . . ?
C5 C6 H69 109.5 . . ?
H67 C6 H69 109.5 . . ?
H68 C6 H69 109.5 . . ?
N12 B1 N22 107.97(15) . . ?
N12 B1 N32 107.70(15) . . ?
N22 B1 N32 106.93(14) . . ?
N12 B1 H1 109.9(10) . . ?
N22 B1 H1 112.1(10) . . ?
N32 B1 H1 112.0(10) . . ?
B1 H1 K1 150.7(14) . . yes
C13 S1 K1 118.86(6) . . yes
C13 S1 K2 122.00(6) . . yes
K2 S1 K1 118.110(18) . . yes
C16 N11 N12 119.23(15) . . ?
N11 N12 C13 124.26(15) . . ?
N11 N12 B1 112.94(14) . . ?
C13 N12 B1 122.80(15) . . ?
N12 C13 C14 116.57(16) . . ?
N12 C13 S1 121.23(14) . . ?
C14 C13 S1 122.20(14) . . ?
C15 C14 C13 118.48(17) . . ?
C15 C14 C11 121.37(17) . . ?
C13 C14 C11 120.15(17) . . ?
C14 C15 C16 120.44(17) . . ?
C14 C15 H15 119.8 . . ?
C16 C15 H15 119.8 . . ?
N11 C16 C15 120.95(17) . . ?
N11 C16 C10 115.76(16) . . ?
C15 C16 C10 123.21(16) . . ?
C14 C11 H111 109.5 . . ?
C14 C11 H112 109.5 . . ?
H111 C11 H112 109.5 . . ?
C14 C11 H113 109.5 . . ?
H111 C11 H113 109.5 . . ?
H112 C11 H113 109.5 . . ?
C16 C10 C17 110.55(15) . . ?
C16 C10 C19 110.60(15) . . ?
C17 C10 C19 109.14(17) . . ?
C16 C10 C18 107.29(16) . . ?
C17 C10 C18 109.39(17) . . ?
C19 C10 C18 109.86(16) . . ?
C10 C17 H171 109.5 . . ?
C10 C17 H172 109.5 . . ?
H171 C17 H172 109.5 . . ?
C10 C17 H173 109.5 . . ?
H171 C17 H173 109.5 . . ?
H172 C17 H173 109.5 . . ?
C10 C18 H181 109.5 . . ?
C10 C18 H182 109.5 . . ?
H181 C18 H182 109.5 . . ?
C10 C18 H183 109.5 . . ?
H181 C18 H183 109.5 . . ?
H182 C18 H183 109.5 . . ?
C10 C19 H191 109.5 . . ?
C10 C19 H192 109.5 . . ?
H191 C19 H192 109.5 . . ?
C10 C19 H193 109.5 . . ?
H191 C19 H193 109.5 . . ?
H192 C19 H193 109.5 . . ?
C23 S2 K1 95.66(7) . . yes
C26 N21 N22 119.55(15) . . ?
N21 N22 C23 124.11(15) . . ?
N21 N22 B1 113.38(14) . . ?
C23 N22 B1 122.47(15) . . ?
N22 C23 C24 116.77(17) . . ?
N22 C23 S2 122.55(14) . . ?
C24 C23 S2 120.67(14) . . ?
C25 C24 C23 118.47(17) . . ?
C25 C24 C21 122.02(17) . . ?
C23 C24 C21 119.51(18) . . ?
C24 C25 C26 120.32(17) . . ?
C24 C25 H25 119.8 . . ?
C26 C25 H25 119.8 . . ?
N21 C26 C25 120.75(18) . . ?
N21 C26 C20 116.95(17) . . ?
C25 C26 C20 122.29(17) . . ?
C24 C21 H211 109.5 . . ?
C24 C21 H212 109.5 . . ?
H211 C21 H212 109.5 . . ?
C24 C21 H213 109.5 . . ?
H211 C21 H213 109.5 . . ?
H212 C21 H213 109.5 . . ?
C27 C20 C26 111.00(17) . . ?
C27 C20 C28 110.5(2) . . ?
C26 C20 C28 108.54(18) . . ?
C27 C20 C29 109.2(2) . . ?
C26 C20 C29 108.25(17) . . ?
C28 C20 C29 109.30(18) . . ?
C20 C27 H271 109.5 . . ?
C20 C27 H272 109.5 . . ?
H271 C27 H272 109.5 . . ?
C20 C27 H273 109.5 . . ?
H271 C27 H273 109.5 . . ?
H272 C27 H273 109.5 . . ?
C20 C28 H281 109.5 . . ?
C20 C28 H282 109.5 . . ?
H281 C28 H282 109.5 . . ?
C20 C28 H283 109.5 . . ?
H281 C28 H283 109.5 . . ?
H282 C28 H283 109.5 . . ?
C20 C29 H291 109.5 . . ?
C20 C29 H292 109.5 . . ?
H291 C29 H292 109.5 . . ?
C20 C29 H293 109.5 . . ?
H291 C29 H293 109.5 . . ?
H292 C29 H293 109.5 . . ?
C36 N31 N32 119.11(15) . . ?
C33 N32 N31 123.68(15) . . ?
C33 N32 B1 123.03(15) . . ?
N31 N32 B1 113.10(14) . . ?
N32 C33 C34 116.86(16) . . ?
N32 C33 S3 121.81(14) . . ?
C34 C33 S3 121.31(14) . . ?
C35 C34 C33 118.21(16) . . ?
C35 C34 C31 121.72(17) . . ?
C33 C34 C31 120.08(17) . . ?
C34 C35 C36 120.28(17) . . ?
C34 C35 H35 119.9 . . ?
C36 C35 H35 119.9 . . ?
N31 C36 C35 121.20(17) . . ?
N31 C36 C30 116.53(16) . . ?
C35 C36 C30 122.27(17) . . ?
C34 C31 H311 109.5 . . ?
C34 C31 H312 109.5 . . ?
H311 C31 H312 109.5 . . ?
C34 C31 H313 109.5 . . ?
H311 C31 H313 109.5 . . ?
H312 C31 H313 109.5 . . ?
C37 C30 C38 110.49(19) . . ?
C37 C30 C36 111.33(16) . . ?
C38 C30 C36 108.48(18) . . ?
C37 C30 C39 107.76(19) . . ?
C38 C30 C39 109.6(2) . . ?
C36 C30 C39 109.20(17) . . ?
C30 C37 H371 109.5 . . ?
C30 C37 H372 109.5 . . ?
H371 C37 H372 109.5 . . ?
C30 C37 H373 109.5 . . ?
H371 C37 H373 109.5 . . ?
H372 C37 H373 109.5 . . ?
C30 C38 H381 109.5 . . ?
C30 C38 H382 109.5 . . ?
H381 C38 H382 109.5 . . ?
C30 C38 H383 109.5 . . ?
H381 C38 H383 109.5 . . ?
H382 C38 H383 109.5 . . ?
C30 C39 H391 109.5 . . ?
C30 C39 H392 109.5 . . ?
H391 C39 H392 109.5 . . ?
C30 C39 H393 109.5 . . ?
H391 C39 H393 109.5 . . ?
H392 C39 H393 109.5 . . ?
N62 B2 N52 108.07(15) . . ?
N62 B2 N42 106.64(15) . . ?
N52 B2 N42 108.09(15) . . ?
N62 B2 H2 110.9(11) . . ?
N52 B2 H2 111.1(10) . . ?
N42 B2 H2 111.8(10) . . ?
B2 H2 K1 154.8(14) . . yes
C43 S4 K1 120.79(7) . . yes
C43 S4 K2 122.19(7) . . yes
K2 S4 K1 116.676(18) . . yes
C46 N41 N42 119.86(16) . . ?
N41 N42 C43 124.22(15) . . ?
N41 N42 B2 113.36(15) . . ?
C43 N42 B2 122.40(15) . . ?
N42 C43 C44 116.09(17) . . ?
N42 C43 S4 120.99(14) . . ?
C44 C43 S4 122.92(14) . . ?
C45 C44 C43 118.85(17) . . ?
C45 C44 C41 121.29(17) . . ?
C43 C44 C41 119.84(17) . . ?
C44 C45 C46 120.32(17) . . ?
C44 C45 H45 119.8 . . ?
C46 C45 H45 119.8 . . ?
N41 C46 C45 120.37(17) . . ?
N41 C46 C40 114.34(16) . . ?
C45 C46 C40 125.18(16) . . ?
C44 C41 H411 109.5 . . ?
C44 C41 H412 109.5 . . ?
H411 C41 H412 109.5 . . ?
C44 C41 H413 109.5 . . ?
H411 C41 H413 109.5 . . ?
H412 C41 H413 109.5 . . ?
C46 C40 C47 112.39(16) . . ?
C46 C40 C48 109.90(16) . . ?
C47 C40 C48 109.16(17) . . ?
C46 C40 C49 107.30(16) . . ?
C47 C40 C49 109.37(16) . . ?
C48 C40 C49 108.64(17) . . ?
C40 C47 H471 109.5 . . ?
C40 C47 H472 109.5 . . ?
H471 C47 H472 109.5 . . ?
C40 C47 H473 109.5 . . ?
H471 C47 H473 109.5 . . ?
H472 C47 H473 109.5 . . ?
C40 C48 H481 109.5 . . ?
C40 C48 H482 109.5 . . ?
H481 C48 H482 109.5 . . ?
C40 C48 H483 109.5 . . ?
H481 C48 H483 109.5 . . ?
H482 C48 H483 109.5 . . ?
C40 C49 H491 109.5 . . ?
C40 C49 H492 109.5 . . ?
H491 C49 H492 109.5 . . ?
C40 C49 H493 109.5 . . ?
H491 C49 H493 109.5 . . ?
H492 C49 H493 109.5 . . ?
C53 S5 K1 99.38(7) . . yes
C56 N51 N52 119.67(16) . . ?
N51 N52 C53 124.10(16) . . ?
N51 N52 B2 113.83(14) . . ?
C53 N52 B2 122.03(16) . . ?
N52 C53 C54 116.63(17) . . ?
N52 C53 S5 122.43(15) . . ?
C54 C53 S5 120.94(15) . . ?
C55 C54 C53 118.70(18) . . ?
C55 C54 C51 121.60(19) . . ?
C53 C54 C51 119.69(19) . . ?
C54 C55 C56 120.36(18) . . ?
C54 C55 H55 119.8 . . ?
C56 C55 H55 119.8 . . ?
N51 C56 C55 120.52(18) . . ?
N51 C56 C50 117.43(17) . . ?
C55 C56 C50 122.05(17) . . ?
C54 C51 H511 109.5 . . ?
C54 C51 H512 109.5 . . ?
H511 C51 H512 109.5 . . ?
C54 C51 H513 109.5 . . ?
H511 C51 H513 109.5 . . ?
H512 C51 H513 109.5 . . ?
C57 C50 C56 111.25(17) . . ?
C57 C50 C59 110.4(2) . . ?
C56 C50 C59 108.50(18) . . ?
C57 C50 C58 108.8(2) . . ?
C56 C50 C58 108.50(18) . . ?
C59 C50 C58 109.4(2) . . ?
C50 C57 H571 109.5 . . ?
C50 C57 H572 109.5 . . ?
H571 C57 H572 109.5 . . ?
C50 C57 H573 109.5 . . ?
H571 C57 H573 109.5 . . ?
H572 C57 H573 109.5 . . ?
C50 C58 H581 109.5 . . ?
C50 C58 H582 109.5 . . ?
H581 C58 H582 109.5 . . ?
C50 C58 H583 109.5 . . ?
H581 C58 H583 109.5 . . ?
H582 C58 H583 109.5 . . ?
C50 C59 H591 109.5 . . ?
C50 C59 H592 109.5 . . ?
H591 C59 H592 109.5 . . ?
C50 C59 H593 109.5 . . ?
H591 C59 H593 109.5 . . ?
H592 C59 H593 109.5 . . ?
C66 N61 N62 118.92(16) . . ?
C63 N62 N61 124.00(16) . . ?
C63 N62 B2 122.17(15) . . ?
N61 N62 B2 113.46(14) . . ?
N62 C63 C64 116.57(17) . . ?
N62 C63 S6 121.99(15) . . ?
C64 C63 S6 121.42(14) . . ?
C65 C64 C63 118.52(18) . . ?
C65 C64 C61 122.19(19) . . ?
C63 C64 C61 119.29(18) . . ?
C64 C65 C66 120.23(19) . . ?
C64 C65 H65 119.9 . . ?
C66 C65 H65 119.9 . . ?
N61 C66 C65 121.18(17) . . ?
N61 C66 C60 116.48(17) . . ?
C65 C66 C60 122.32(18) . . ?
C64 C61 H611 109.5 . . ?
C64 C61 H612 109.5 . . ?
H611 C61 H612 109.5 . . ?
C64 C61 H613 109.5 . . ?
H611 C61 H613 109.5 . . ?
H612 C61 H613 109.5 . . ?
C66 C60 C67 111.04(17) . . ?
C66 C60 C69 108.46(16) . . ?
C67 C60 C69 109.54(17) . . ?
C66 C60 C68 109.46(17) . . ?
C67 C60 C68 108.47(18) . . ?
C69 C60 C68 109.86(19) . . ?
C60 C67 H671 109.5 . . ?
C60 C67 H672 109.5 . . ?
H671 C67 H672 109.5 . . ?
C60 C67 H673 109.5 . . ?
H671 C67 H673 109.5 . . ?
H672 C67 H673 109.5 . . ?
C60 C68 H681 109.5 . . ?
C60 C68 H682 109.5 . . ?
H681 C68 H682 109.5 . . ?
C60 C68 H683 109.5 . . ?
H681 C68 H683 109.5 . . ?
H682 C68 H683 109.5 . . ?
C60 C69 H691 109.5 . . ?
C60 C69 H692 109.5 . . ?
H691 C69 H692 109.5 . . ?
C60 C69 H693 109.5 . . ?
H691 C69 H693 109.5 . . ?
H692 C69 H693 109.5 . . ?
N7 C7 C8 179.2(2) . . ?
C7 C8 H87 109.5 . . ?
C7 C8 H88 109.5 . . ?
H87 C8 H88 109.5 . . ?
C7 C8 H89 109.5 . . ?
H87 C8 H89 109.5 . . ?
H88 C8 H89 109.5 . . ?

loop_
_geom_bond_atom_site_label_1
_geom_bond_atom_site_label_2
_geom_bond_distance
_geom_bond_site_symmetry_2
_geom_bond_publ_flag
K1 N1 2.811(2) . yes
K1 O1 2.9303(16) . yes
K1 O2 2.9192(16) . yes
K1 S1 3.4362(7) . yes
K1 S2 3.5503(7) . yes
K1 S5 3.5633(8) . yes
K1 S4 3.6009(7) . yes
K1 H1 2.79(2) . yes
K1 H2 2.89(2) . yes
K2 O1 2.6949(15) 1_455 yes
K2 O2 2.7200(15) 1_455 yes
K2 N5 2.8173(19) . yes
K2 N3 2.8201(19) . yes
K2 S4 3.2530(7) . yes
K2 S1 3.3690(6) . yes
O1 H11 0.84 . ?
O1 H12 0.84 . ?
O2 H21 0.84 . ?
O2 H22 0.84 . ?
N1 C1 1.138(3) . ?
C1 C2 1.443(4) . ?
C2 H27 0.98 . ?
C2 H28 0.98 . ?
C2 H29 0.98 . ?
N3 C3 1.136(3) . ?
C3 C4 1.461(3) . ?
C4 H47 0.98 . ?
C4 H48 0.98 . ?
C4 H49 0.98 . ?
N5 C5 1.141(3) . ?
C5 C6 1.465(3) . ?
C6 H67 0.98 . ?
C6 H68 0.98 . ?
C6 H69 0.98 . ?
B1 N12 1.567(3) . yes
B1 N22 1.569(2) . yes
B1 N32 1.570(2) . yes
B1 H1 1.11(2) . yes
S1 C13 1.6996(19) . yes
N11 C16 1.311(2) . ?
N11 N12 1.357(2) . ?
N12 C13 1.363(2) . ?
C13 C14 1.441(3) . ?
C14 C15 1.362(3) . ?
C14 C11 1.496(3) . ?
C15 C16 1.412(3) . ?
C15 H15 0.95 . ?
C16 C10 1.526(3) . ?
C11 H111 0.98 . ?
C11 H112 0.98 . ?
C11 H113 0.98 . ?
C10 C17 1.527(3) . ?
C10 C19 1.532(3) . ?
C10 C18 1.537(3) . ?
C17 H171 0.98 . ?
C17 H172 0.98 . ?
C17 H173 0.98 . ?
C18 H181 0.98 . ?
C18 H182 0.98 . ?
C18 H183 0.98 . ?
C19 H191 0.98 . ?
C19 H192 0.98 . ?
C19 H193 0.98 . ?
S2 C23 1.700(2) . yes
N21 C26 1.307(2) . ?
N21 N22 1.355(2) . ?
N22 C23 1.358(2) . ?
C23 C24 1.444(3) . ?
C24 C25 1.355(3) . ?
C24 C21 1.498(3) . ?
C25 C26 1.420(3) . ?
C25 H25 0.95 . ?
C26 C20 1.522(3) . ?
C21 H211 0.98 . ?
C21 H212 0.98 . ?
C21 H213 0.98 . ?
C20 C27 1.513(3) . ?
C20 C28 1.530(3) . ?
C20 C29 1.542(3) . ?
C27 H271 0.98 . ?
C27 H272 0.98 . ?
C27 H273 0.98 . ?
C28 H281 0.98 . ?
C28 H282 0.98 . ?
C28 H283 0.98 . ?
C29 H291 0.98 . ?
C29 H292 0.98 . ?
C29 H293 0.98 . ?
S3 C33 1.7023(19) . yes
N31 C36 1.308(2) . ?
N31 N32 1.359(2) . ?
N32 C33 1.357(2) . ?
C33 C34 1.445(3) . ?
C34 C35 1.354(3) . ?
C34 C31 1.499(3) . ?
C35 C36 1.413(3) . ?
C35 H35 0.95 . ?
C36 C30 1.528(3) . ?
C31 H311 0.98 . ?
C31 H312 0.98 . ?
C31 H313 0.98 . ?
C30 C37 1.523(3) . ?
C30 C38 1.525(3) . ?
C30 C39 1.542(3) . ?
C37 H371 0.98 . ?
C37 H372 0.98 . ?
C37 H373 0.98 . ?
C38 H381 0.98 . ?
C38 H382 0.98 . ?
C38 H383 0.98 . ?
C39 H391 0.98 . ?
C39 H392 0.98 . ?
C39 H393 0.98 . ?
B2 N62 1.559(3) . yes
B2 N52 1.571(3) . yes
B2 N42 1.572(3) . yes
B2 H2 1.11(2) . yes
S4 C43 1.6977(19) . yes
N41 C46 1.311(2) . ?
N41 N42 1.352(2) . ?
N42 C43 1.361(2) . ?
C43 C44 1.445(3) . ?
C44 C45 1.359(3) . ?
C44 C41 1.501(3) . ?
C45 C46 1.415(3) . ?
C45 H45 0.95 . ?
C46 C40 1.527(3) . ?
C41 H411 0.98 . ?
C41 H412 0.98 . ?
C41 H413 0.98 . ?
C40 C47 1.531(3) . ?
C40 C48 1.537(3) . ?
C40 C49 1.540(3) . ?
C47 H471 0.98 . ?
C47 H472 0.98 . ?
C47 H473 0.98 . ?
C48 H481 0.98 . ?
C48 H482 0.98 . ?
C48 H483 0.98 . ?
C49 H491 0.98 . ?
C49 H492 0.98 . ?
C49 H493 0.98 . ?
S5 C53 1.700(2) . yes
N51 C56 1.309(2) . ?
N51 N52 1.357(2) . ?
N52 C53 1.360(2) . ?
C53 C54 1.440(3) . ?
C54 C55 1.358(3) . ?
C54 C51 1.499(3) . ?
C55 C56 1.419(3) . ?
C55 H55 0.95 . ?
C56 C50 1.525(3) . ?
C51 H511 0.98 . ?
C51 H512 0.98 . ?
C51 H513 0.98 . ?
C50 C57 1.518(3) . ?
C50 C59 1.526(3) . ?
C50 C58 1.540(3) . ?
C57 H571 0.98 . ?
C57 H572 0.98 . ?
C57 H573 0.98 . ?
C58 H581 0.98 . ?
C58 H582 0.98 . ?
C58 H583 0.98 . ?
C59 H591 0.98 . ?
C59 H592 0.98 . ?
C59 H593 0.98 . ?
S6 C63 1.6989(19) . yes
N61 C66 1.310(2) . ?
N61 N62 1.361(2) . ?
N62 C63 1.359(2) . ?
C63 C64 1.437(3) . ?
C64 C65 1.359(3) . ?
C64 C61 1.497(3) . ?
C65 C66 1.409(3) . ?
C65 H65 0.95 . ?
C66 C60 1.525(3) . ?
C61 H611 0.98 . ?
C61 H612 0.98 . ?
C61 H613 0.98 . ?
C60 C67 1.532(3) . ?
C60 C69 1.537(3) . ?
C60 C68 1.538(3) . ?
C67 H671 0.98 . ?
C67 H672 0.98 . ?
C67 H673 0.98 . ?
C68 H681 0.98 . ?
C68 H682 0.98 . ?
C68 H683 0.98 . ?
C69 H691 0.98 . ?
C69 H692 0.98 . ?
C69 H693 0.98 . ?
N7 C7 1.139(3) . ?
C7 C8 1.463(3) . ?
C8 H87 0.98 . ?
C8 H88 0.98 . ?
C8 H89 0.98 . ?

loop_
_geom_hbond_atom_site_label_D
_geom_hbond_atom_site_label_H
_geom_hbond_atom_site_label_A
_geom_hbond_distance_DH
_geom_hbond_distance_HA
_geom_hbond_distance_DA
_geom_hbond_angle_DHA
O1 H11 S2 0.84 2.493(6) 3.2826(14) 157.0(14)
O1 H12 S3 0.84 2.421(2) 3.2581(15) 174.4(8)
O2 H21 S5 0.84 2.486(3) 3.2956(14) 162.1(9)
O2 H22 S6 0.84 2.458(2) 3.2697(15) 162.7(4)

loop_
_geom_torsion_atom_site_label_1
_geom_torsion_atom_site_label_2
_geom_torsion_atom_site_label_3
_geom_torsion_atom_site_label_4
_geom_torsion
C16 N11 N12 C13 -2.7(2)
C16 N11 N12 B1 177.11(15)
N22 B1 N12 N11 109.03(16)
N32 B1 N12 N11 -6.12(19)
N22 B1 N12 C13 -71.2(2)
N32 B1 N12 C13 173.65(15)
N11 N12 C13 C14 0.7(2)
B1 N12 C13 C14 -179.04(15)
N11 N12 C13 S1 -179.98(13)
B1 N12 C13 S1 0.3(2)
K2 S1 C13 N12 156.82(11)
K1 S1 C13 N12 -35.00(17)
K2 S1 C13 C14 -23.91(18)
K1 S1 C13 C14 144.27(13)
N12 C13 C14 C15 1.5(2)
S1 C13 C14 C15 -177.77(14)
N12 C13 C14 C11 -179.33(16)
S1 C13 C14 C11 1.4(2)
C13 C14 C15 C16 -1.9(3)
C11 C14 C15 C16 179.00(17)
N12 N11 C16 C15 2.3(2)
N12 N11 C16 C10 -174.58(15)
C14 C15 C16 N11 0.0(3)
C14 C15 C16 C10 176.56(17)
N11 C16 C10 C17 -16.0(2)
C15 C16 C10 C17 167.26(17)
N11 C16 C10 C19 -136.97(17)
C15 C16 C10 C19 46.3(2)
N11 C16 C10 C18 103.23(18)
C15 C16 C10 C18 -73.5(2)
C26 N21 N22 C23 -1.8(3)
C26 N21 N22 B1 -179.50(16)
N12 B1 N22 N21 -14.1(2)
N32 B1 N22 N21 101.53(16)
N12 B1 N22 C23 168.08(15)
N32 B1 N22 C23 -76.3(2)
N21 N22 C23 C24 0.6(3)
B1 N22 C23 C24 178.13(16)
N21 N22 C23 S2 -178.85(13)
B1 N22 C23 S2 -1.3(2)
K1 S2 C23 N22 -58.96(16)
K1 S2 C23 C24 121.64(15)
N22 C23 C24 C25 0.4(3)
S2 C23 C24 C25 179.87(15)
N22 C23 C24 C21 179.42(17)
S2 C23 C24 C21 -1.1(3)
C23 C24 C25 C26 -0.3(3)
C21 C24 C25 C26 -179.26(18)
N22 N21 C26 C25 1.8(3)
N22 N21 C26 C20 -177.84(16)
C24 C25 C26 N21 -0.9(3)
C24 C25 C26 C20 178.81(19)
N21 C26 C20 C27 -0.3(3)
C25 C26 C20 C27 -180.0(2)
N21 C26 C20 C28 121.4(2)
C25 C26 C20 C28 -58.3(2)
N21 C26 C20 C29 -120.1(2)
C25 C26 C20 C29 60.2(3)
C36 N31 N32 C33 -4.6(3)
C36 N31 N32 B1 -179.63(16)
N12 B1 N32 C33 -80.0(2)
N22 B1 N32 C33 164.17(15)
N12 B1 N32 N31 95.09(16)
N22 B1 N32 N31 -20.7(2)
N31 N32 C33 C34 9.4(2)
B1 N32 C33 C34 -176.04(16)
N31 N32 C33 S3 -168.87(13)
B1 N32 C33 S3 5.7(2)
N32 C33 C34 C35 -7.0(3)
S3 C33 C34 C35 171.21(14)
N32 C33 C34 C31 173.03(17)
S3 C33 C34 C31 -8.7(2)
C33 C34 C35 C36 0.5(3)
C31 C34 C35 C36 -179.59(18)
N32 N31 C36 C35 -2.7(3)
N32 N31 C36 C30 178.27(16)
C34 C35 C36 N31 4.6(3)
C34 C35 C36 C30 -176.44(18)
N31 C36 C30 C37 -11.7(3)
C35 C36 C30 C37 169.32(19)
N31 C36 C30 C38 110.1(2)
C35 C36 C30 C38 -68.9(2)
N31 C36 C30 C39 -130.5(2)
C35 C36 C30 C39 50.4(3)
C46 N41 N42 C43 4.8(2)
C46 N41 N42 B2 -177.09(16)
N62 B2 N42 N41 15.76(19)
N52 B2 N42 N41 -100.23(17)
N62 B2 N42 C43 -166.06(15)
N52 B2 N42 C43 78.0(2)
N41 N42 C43 C44 -5.7(2)
B2 N42 C43 C44 176.26(15)
N41 N42 C43 S4 174.53(13)
B2 N42 C43 S4 -3.5(2)
K2 S4 C43 N42 -152.09(12)
K1 S4 C43 N42 34.84(17)
K2 S4 C43 C44 28.21(18)
K1 S4 C43 C44 -144.86(13)
N42 C43 C44 C45 2.0(2)
S4 C43 C44 C45 -178.30(14)
N42 C43 C44 C41 -179.71(16)
S4 C43 C44 C41 0.0(2)
C43 C44 C45 C46 2.5(3)
C41 C44 C45 C46 -175.81(17)
N42 N41 C46 C45 0.2(2)
N42 N41 C46 C40 -176.17(15)
C44 C45 C46 N41 -3.7(3)
C44 C45 C46 C40 172.24(17)
N41 C46 C40 C47 -171.14(17)
C45 C46 C40 C47 12.7(3)
N41 C46 C40 C48 -49.4(2)
C45 C46 C40 C48 134.49(19)
N41 C46 C40 C49 68.6(2)
C45 C46 C40 C49 -107.6(2)
C56 N51 N52 C53 2.2(3)
C56 N51 N52 B2 179.75(17)
N62 B2 N52 N51 -102.35(17)
N42 B2 N52 N51 12.7(2)
N62 B2 N52 C53 75.3(2)
N42 B2 N52 C53 -169.66(16)
N51 N52 C53 C54 -1.4(3)
B2 N52 C53 C54 -178.83(17)
N51 N52 C53 S5 178.78(14)
B2 N52 C53 S5 1.4(3)
K1 S5 C53 N52 59.33(17)
K1 S5 C53 C54 -120.44(16)
N52 C53 C54 C55 -0.3(3)
S5 C53 C54 C55 179.45(16)
N52 C53 C54 C51 -179.04(19)
S5 C53 C54 C51 0.7(3)
C53 C54 C55 C56 1.3(3)
C51 C54 C55 C56 -180.0(2)
N52 N51 C56 C55 -1.0(3)
N52 N51 C56 C50 178.08(17)
C54 C55 C56 N51 -0.7(3)
C54 C55 C56 C50 -179.8(2)
N51 C56 C50 C57 6.6(3)
C55 C56 C50 C57 -174.3(2)
N51 C56 C50 C59 -115.1(2)
C55 C56 C50 C59 64.1(3)
N51 C56 C50 C58 126.2(2)
C55 C56 C50 C58 -54.7(3)
C66 N61 N62 C63 3.7(3)
C66 N61 N62 B2 176.89(16)
N52 B2 N62 C63 -167.12(16)
N42 B2 N62 C63 76.9(2)
N52 B2 N62 N61 19.6(2)
N42 B2 N62 N61 -96.42(17)
N61 N62 C63 C64 -8.6(3)
B2 N62 C63 C64 178.82(16)
N61 N62 C63 S6 169.72(13)
B2 N62 C63 S6 -2.9(2)
N62 C63 C64 C65 6.9(3)
S6 C63 C64 C65 -171.46(15)
N62 C63 C64 C61 -173.21(19)
S6 C63 C64 C61 8.5(3)
C63 C64 C65 C66 -0.9(3)
C61 C64 C65 C66 179.2(2)
N62 N61 C66 C65 3.0(3)
N62 N61 C66 C60 -178.65(15)
C64 C65 C66 N61 -4.3(3)
C64 C65 C66 C60 177.45(18)
N61 C66 C60 C67 8.4(2)
C65 C66 C60 C67 -173.27(18)
N61 C66 C60 C69 -112.0(2)
C65 C66 C60 C69 66.3(2)
N61 C66 C60 C68 128.1(2)
C65 C66 C60 C68 -53.5(2)
